data_4345827
loop_
_publ_author_name
'Fuertes, Sara'
'Chueca, Andr\'es J'
'Arnal, Lorenzo'
'Mart\'in, Antonio'
'Giovanella, Umberto'
'Botta, Chiara'
'Sicilia, Violeta'

_publ_section_title
;
 Heteroleptic Cycloplatinated N-Heterocyclic Carbene Complexes: A New
 Approach to Highly Efficient Blue-Light Emitters.
;
_journal_issue 9
_journal_name_full 'Inorganic chemistry'
_journal_page_first 4829
_journal_page_last 4839
_journal_paper_doi 10.1021/acs.inorgchem.6b02826
_journal_volume 56
_journal_year 2017
_chemical_formula_moiety 'C36 H33 N3 O2 P Pt, F6 P, C H2 Cl2'
_chemical_formula_sum 'C37 H35 Cl2 F6 N3 O2 P2 Pt'
_chemical_formula_weight 995.61
_space_group_crystal_system monoclinic
_space_group_IT_number 14
_space_group_name_Hall '-P 2ybc'
_space_group_name_H-M_alt 'P 1 21/c 1'
_symmetry_space_group_name_Hall '-P 2ybc'
_symmetry_space_group_name_H-M 'P 1 21/c 1'
_atom_sites_solution_hydrogens geom
_audit_creation_method SHELXL-2014/8
_cell_angle_alpha 90
_cell_angle_beta 100.1202(16)
_cell_angle_gamma 90
_cell_formula_units_Z 4
_cell_length_a 14.4423(2)
_cell_length_b 16.2666(2)
_cell_length_c 16.5170(3)
_cell_measurement_reflns_used 20369
_cell_measurement_temperature 100(2)
_cell_measurement_theta_max 30.0600
_cell_measurement_theta_min 4.3110
_cell_volume 3819.92(10)
_computing_cell_refinement
;
CrysAlisPro, Agilent Technologies,
Version 1.171.37.35 (release 13-08-2014 CrysAlis171 .NET)
(compiled Aug 13 2014,18:06:01)
;
_computing_data_collection
;
CrysAlisPro, Agilent Technologies,
Version 1.171.37.35 (release 13-08-2014 CrysAlis171 .NET)
(compiled Aug 13 2014,18:06:01)
;
_computing_data_reduction
;
CrysAlisPro, Agilent Technologies,
Version 1.171.37.35 (release 13-08-2014 CrysAlis171 .NET)
(compiled Aug 13 2014,18:06:01)
;
_computing_structure_refinement 'SHELXL-2014/8 (Sheldrick, 2014)'
_computing_structure_solution shexls
_diffrn_ambient_temperature 100(2)
_diffrn_detector_area_resol_mean 16.0655
_diffrn_measured_fraction_theta_full 0.993
_diffrn_measured_fraction_theta_max 0.905
_diffrn_measurement_details
;
#__ type_ start__ end____ width___ exp.time_
  1 omega  -47.00   51.00   1.0000   20.0000
omega____ theta____ kappa____ phi______ frames
    -      -18.1493   77.0000   30.0000 98

#__ type_ start__ end____ width___ exp.time_
  2 omega   -8.00   90.00   1.0000   20.0000
omega____ theta____ kappa____ phi______ frames
    -       20.3368   77.0000  -90.0000 98

#__ type_ start__ end____ width___ exp.time_
  3 omega   -8.00   90.00   1.0000   20.0000
omega____ theta____ kappa____ phi______ frames
    -       20.3368   77.0000   30.0000 98

#__ type_ start__ end____ width___ exp.time_
  4 omega   -8.00   90.00   1.0000   20.0000
omega____ theta____ kappa____ phi______ frames
    -       20.3368   77.0000  120.0000 98

#__ type_ start__ end____ width___ exp.time_
  5 omega  -92.00  -50.00   1.0000   20.0000
omega____ theta____ kappa____ phi______ frames
    -      -18.1493 -179.0000   30.0000 42

#__ type_ start__ end____ width___ exp.time_
  6 omega   34.00   95.00   1.0000   20.0000
omega____ theta____ kappa____ phi______ frames
    -       20.3368  179.0000   30.0000 61

#__ type_ start__ end____ width___ exp.time_
  7 omega   34.00   95.00   1.0000   20.0000
omega____ theta____ kappa____ phi______ frames
    -       20.3368  179.0000  -60.0000 61

;
_diffrn_measurement_device_type 'Xcalibur, Sapphire3'
_diffrn_measurement_method '\w scans'
_diffrn_orient_matrix_UB_11 -0.0406006000
_diffrn_orient_matrix_UB_12 -0.0136872000
_diffrn_orient_matrix_UB_13 -0.0272629000
_diffrn_orient_matrix_UB_21 -0.0242091000
_diffrn_orient_matrix_UB_22 0.0361916000
_diffrn_orient_matrix_UB_23 0.0080898000
_diffrn_orient_matrix_UB_31 0.0159542000
_diffrn_orient_matrix_UB_32 0.0201235000
_diffrn_orient_matrix_UB_33 -0.0330707000
_diffrn_radiation_type MoK\a
_diffrn_radiation_wavelength 0.71073
_diffrn_reflns_av_R_equivalents 0.0361
_diffrn_reflns_av_unetI/netI 0.0291
_diffrn_reflns_Laue_measured_fraction_full 0.993
_diffrn_reflns_Laue_measured_fraction_max 0.905
_diffrn_reflns_limit_h_max 19
_diffrn_reflns_limit_h_min -20
_diffrn_reflns_limit_k_max 22
_diffrn_reflns_limit_k_min -21
_diffrn_reflns_limit_l_max 22
_diffrn_reflns_limit_l_min -23
_diffrn_reflns_number 47328
_diffrn_reflns_point_group_measured_fraction_full 0.993
_diffrn_reflns_point_group_measured_fraction_max 0.905
_diffrn_reflns_theta_full 25.000
_diffrn_reflns_theta_max 30.159
_diffrn_reflns_theta_min 4.313
_diffrn_source 'Enhance (Mo) X-ray Source'
_exptl_absorpt_coefficient_mu 3.964
_exptl_absorpt_correction_T_max 1.00000
_exptl_absorpt_correction_T_min 0.45597
_exptl_absorpt_correction_type multi-scan
_exptl_absorpt_process_details
;
CrysAlisPro, Agilent Technologies,
Version 1.171.37.35 (release 13-08-2014 CrysAlis171 .NET)
(compiled Aug 13 2014,18:06:01)
Empirical absorption correction using spherical harmonics,
 implemented in SCALE3 ABSPACK scaling algorithm.
Empirical absorption correction using spherical harmonics,
 implemented in SCALE3 ABSPACK scaling algorithm.
;
_exptl_crystal_colour 'translucent light colourless'
_exptl_crystal_density_diffrn 1.731
_exptl_crystal_description prism
_exptl_crystal_F_000 1960
_exptl_crystal_size_max 0.4000
_exptl_crystal_size_mid 0.3500
_exptl_crystal_size_min 0.1500
_refine_diff_density_max 1.186
_refine_diff_density_min -1.498
_refine_diff_density_rms 0.122
_refine_ls_extinction_method none
_refine_ls_goodness_of_fit_ref 1.029
_refine_ls_hydrogen_treatment constr
_refine_ls_matrix_type full
_refine_ls_number_parameters 480
_refine_ls_number_reflns 10230
_refine_ls_number_restraints 0
_refine_ls_restrained_S_all 1.029
_refine_ls_R_factor_all 0.0375
_refine_ls_R_factor_gt 0.0317
_refine_ls_shift/su_max 0.001
_refine_ls_shift/su_mean 0.000
_refine_ls_structure_factor_coef Fsqd
_refine_ls_weighting_details 'w=1/[\s^2^(Fo^2^)+(0.0334P)^2^+9.9017P] where P=(Fo^2^+2Fc^2^)/3'
_refine_ls_weighting_scheme calc
_refine_ls_wR_factor_gt 0.0740
_refine_ls_wR_factor_ref 0.0775
_reflns_Friedel_coverage 0.000
_reflns_number_gt 9193
_reflns_number_total 10230
_reflns_threshold_expression 'I > 2\s(I)'
_cod_data_source_file ic6b02826_si_002.cif
_cod_data_source_block 2B
_cod_original_cell_volume 3819.93(10)
_cod_database_code 4345827
_shelx_shelxl_version_number 2014/8
_shelx_space_group_comment
;
The symmetry employed for this shelxl refinement is uniquely defined
by the following loop, which should always be used as a source of
symmetry information in preference to the above space-group names.
They are only intended as comments.
;

loop_
_space_group_symop_operation_xyz
'x, y, z'
'-x, y+1/2, -z+1/2'
'-x, -y, -z'
'x, -y-1/2, z-1/2'

loop_
_atom_site_label
_atom_site_type_symbol
_atom_site_fract_x
_atom_site_fract_y
_atom_site_fract_z
_atom_site_U_iso_or_equiv
_atom_site_adp_type
_atom_site_occupancy
_atom_site_site_symmetry_order
_atom_site_calc_flag
_atom_site_refinement_flags_posn
_atom_site_refinement_flags_adp
Pt Pt 0.32397(2) 0.00833(2) 0.32635(2) 0.01663(4) Uani 1 1 d . .
P1 P 0.22701(6) -0.08116(5) 0.24282(5) 0.01696(15) Uani 1 1 d . .
N1 N 0.4808(2) 0.12909(17) 0.41921(17) 0.0231(6) Uani 1 1 d . .
N2 N 0.39263(19) 0.06565(17) 0.49048(16) 0.0209(5) Uani 1 1 d . .
N3 N 0.3569(2) 0.07054(17) 0.22251(16) 0.0220(5) Uani 1 1 d . .
O1 O 0.11124(17) -0.23140(15) 0.46301(15) 0.0277(5) Uani 1 1 d . .
O2 O 0.10005(19) -0.19352(18) 0.59150(16) 0.0347(6) Uani 1 1 d . .
C1 C 0.4092(2) 0.07534(19) 0.41282(19) 0.0199(6) Uani 1 1 d . .
C2 C 0.5074(2) 0.1541(2) 0.5004(2) 0.0290(8) Uani 1 1 d . .
H2 H 0.5558 0.1922 0.5207 0.035 Uiso 1 1 calc R U
C3 C 0.4520(3) 0.1146(2) 0.5450(2) 0.0270(7) Uani 1 1 d . .
H3 H 0.4534 0.1193 0.6025 0.032 Uiso 1 1 calc R U
C4 C 0.5268(2) 0.1569(2) 0.3520(2) 0.0281(7) Uani 1 1 d . .
H4A H 0.5345 0.1103 0.3162 0.042 Uiso 1 1 calc R U
H4B H 0.5886 0.1799 0.3747 0.042 Uiso 1 1 calc R U
H4C H 0.4880 0.1992 0.3201 0.042 Uiso 1 1 calc R U
C5 C 0.3252(2) 0.00570(19) 0.5028(2) 0.0207(6) Uani 1 1 d . .
C6 C 0.2869(2) -0.03750(19) 0.43081(18) 0.0181(6) Uani 1 1 d . .
C7 C 0.2240(2) -0.0999(2) 0.44160(19) 0.0204(6) Uani 1 1 d . .
H7 H 0.1968 -0.1319 0.3954 0.024 Uiso 1 1 calc R U
C8 C 0.1999(2) -0.1167(2) 0.5181(2) 0.0232(6) Uani 1 1 d . .
C9 C 0.2380(2) -0.0701(2) 0.5868(2) 0.0268(7) Uani 1 1 d . .
H9 H 0.2200 -0.0805 0.6384 0.032 Uiso 1 1 calc R U
C10 C 0.3022(3) -0.0085(2) 0.5795(2) 0.0260(7) Uani 1 1 d . .
H10 H 0.3297 0.0231 0.6258 0.031 Uiso 1 1 calc R U
C11 C 0.1327(2) -0.1835(2) 0.5297(2) 0.0251(7) Uani 1 1 d . .
C12 C 0.0483(3) -0.2999(2) 0.4692(3) 0.0336(8) Uani 1 1 d . .
H12A H -0.0067 -0.2812 0.4927 0.040 Uiso 1 1 calc R U
H12B H 0.0813 -0.3432 0.5053 0.040 Uiso 1 1 calc R U
C13 C 0.0172(4) -0.3324(3) 0.3842(3) 0.0516(12) Uani 1 1 d . .
H13A H -0.0211 -0.3818 0.3865 0.077 Uiso 1 1 calc R U
H13B H 0.0725 -0.3462 0.3600 0.077 Uiso 1 1 calc R U
H13C H -0.0201 -0.2905 0.3505 0.077 Uiso 1 1 calc R U
C14 C 0.3157(3) 0.1439(2) 0.2030(2) 0.0258(7) Uani 1 1 d . .
H14 H 0.2808 0.1688 0.2400 0.031 Uiso 1 1 calc R U
C15 C 0.3229(3) 0.1841(2) 0.1303(2) 0.0330(8) Uani 1 1 d . .
H15 H 0.2929 0.2356 0.1176 0.040 Uiso 1 1 calc R U
C16 C 0.3745(3) 0.1482(2) 0.0764(2) 0.0350(9) Uani 1 1 d . .
H16 H 0.3789 0.1740 0.0256 0.042 Uiso 1 1 calc R U
C17 C 0.4193(3) 0.0741(2) 0.0977(2) 0.0328(8) Uani 1 1 d . .
H17 H 0.4564 0.0490 0.0625 0.039 Uiso 1 1 calc R U
C18 C 0.4091(2) 0.0370(2) 0.1715(2) 0.0257(7) Uani 1 1 d . .
H18 H 0.4402 -0.0137 0.1862 0.031 Uiso 1 1 calc R U
C19 C 0.2315(2) -0.07475(19) 0.13351(19) 0.0205(6) Uani 1 1 d . .
C20 C 0.1857(3) -0.0091(2) 0.0892(2) 0.0247(7) Uani 1 1 d . .
H20 H 0.1488 0.0275 0.1152 0.030 Uiso 1 1 calc R U
C21 C 0.1934(3) 0.0032(2) 0.0079(2) 0.0291(8) Uani 1 1 d . .
H21 H 0.1623 0.0484 -0.0217 0.035 Uiso 1 1 calc R U
C22 C 0.2463(3) -0.0503(2) -0.0306(2) 0.0319(8) Uani 1 1 d . .
H22 H 0.2523 -0.0414 -0.0862 0.038 Uiso 1 1 calc R U
C23 C 0.2906(3) -0.1168(2) 0.0122(2) 0.0334(8) Uani 1 1 d . .
H23 H 0.3254 -0.1544 -0.0148 0.040 Uiso 1 1 calc R U
C24 C 0.2842(3) -0.1289(2) 0.0946(2) 0.0275(7) Uani 1 1 d . .
H24 H 0.3157 -0.1740 0.1241 0.033 Uiso 1 1 calc R U
C25 C 0.1020(2) -0.0696(2) 0.24365(19) 0.0209(6) Uani 1 1 d . .
C26 C 0.0730(2) -0.0052(2) 0.2886(2) 0.0259(7) Uani 1 1 d . .
H26 H 0.1184 0.0300 0.3196 0.031 Uiso 1 1 calc R U
C27 C -0.0224(3) 0.0080(2) 0.2883(2) 0.0314(8) Uani 1 1 d . .
H27 H -0.0419 0.0518 0.3193 0.038 Uiso 1 1 calc R U
C28 C -0.0886(2) -0.0430(3) 0.2428(2) 0.0315(8) Uani 1 1 d . .
H28 H -0.1536 -0.0345 0.2431 0.038 Uiso 1 1 calc R U
C29 C -0.0601(3) -0.1065(2) 0.1965(2) 0.0310(8) Uani 1 1 d . .
H29 H -0.1058 -0.1412 0.1651 0.037 Uiso 1 1 calc R U
C30 C 0.0347(2) -0.1195(2) 0.1959(2) 0.0248(7) Uani 1 1 d . .
H30 H 0.0538 -0.1621 0.1631 0.030 Uiso 1 1 calc R U
C31 C 0.2651(2) -0.18575(19) 0.27019(18) 0.0187(6) Uani 1 1 d . .
C32 C 0.2070(2) -0.2540(2) 0.26812(19) 0.0226(6) Uani 1 1 d . .
H32 H 0.1408 -0.2480 0.2529 0.027 Uiso 1 1 calc R U
C33 C 0.2459(3) -0.3313(2) 0.2885(2) 0.0261(7) Uani 1 1 d . .
H33 H 0.2058 -0.3778 0.2867 0.031 Uiso 1 1 calc R U
C34 C 0.3422(3) -0.3412(2) 0.3112(2) 0.0265(7) Uani 1 1 d . .
H34 H 0.3680 -0.3941 0.3253 0.032 Uiso 1 1 calc R U
C35 C 0.4008(2) -0.2731(2) 0.3132(2) 0.0259(7) Uani 1 1 d . .
H35 H 0.4670 -0.2793 0.3284 0.031 Uiso 1 1 calc R U
C36 C 0.3623(2) -0.1958(2) 0.2928(2) 0.0218(6) Uani 1 1 d . .
H36 H 0.4026 -0.1494 0.2944 0.026 Uiso 1 1 calc R U
P2 P 0.36500(7) 0.37413(6) 0.31887(6) 0.02792(19) Uani 1 1 d . .
F1 F 0.4431(2) 0.4070(3) 0.39019(17) 0.0791(12) Uani 1 1 d . .
F2 F 0.4422(2) 0.3537(2) 0.26357(19) 0.0695(9) Uani 1 1 d . .
F3 F 0.3502(3) 0.46272(16) 0.27900(16) 0.0649(9) Uani 1 1 d . .
F4 F 0.3741(2) 0.28346(18) 0.3572(2) 0.0633(9) Uani 1 1 d . .
F5 F 0.2857(2) 0.34098(19) 0.24693(17) 0.0582(8) Uani 1 1 d . .
F6 F 0.28680(16) 0.39221(15) 0.37372(14) 0.0387(5) Uani 1 1 d . .
Cl1 Cl 0.80538(10) 0.80134(9) 0.56910(9) 0.0641(4) Uani 1 1 d . .
Cl2 Cl 0.87836(12) 0.85927(10) 0.42550(8) 0.0708(4) Uani 1 1 d . .
C37 C 0.8794(3) 0.8720(3) 0.5313(3) 0.0487(11) Uani 1 1 d . .
H37A H 0.8590 0.9286 0.5415 0.058 Uiso 1 1 calc R U
H37B H 0.9445 0.8649 0.5614 0.058 Uiso 1 1 calc R U

loop_
_atom_site_aniso_label
_atom_site_aniso_U_11
_atom_site_aniso_U_22
_atom_site_aniso_U_33
_atom_site_aniso_U_23
_atom_site_aniso_U_13
_atom_site_aniso_U_12
Pt 0.01763(6) 0.01705(6) 0.01562(6) -0.00017(4) 0.00403(4) 0.00078(4)
P1 0.0179(4) 0.0179(4) 0.0152(3) 0.0007(3) 0.0032(3) 0.0013(3)
N1 0.0231(14) 0.0209(13) 0.0247(14) 0.0002(11) 0.0028(11) 0.0009(10)
N2 0.0215(13) 0.0209(13) 0.0189(12) -0.0017(10) 0.0001(10) 0.0013(10)
N3 0.0280(14) 0.0217(13) 0.0170(12) -0.0002(10) 0.0059(11) -0.0047(11)
O1 0.0302(13) 0.0259(13) 0.0289(13) 0.0032(10) 0.0108(10) -0.0028(10)
O2 0.0362(15) 0.0455(16) 0.0248(13) 0.0067(11) 0.0122(11) -0.0028(12)
C1 0.0185(14) 0.0189(15) 0.0211(14) -0.0020(11) 0.0001(12) 0.0025(11)
C2 0.0293(18) 0.0250(17) 0.0291(18) -0.0030(13) -0.0043(14) -0.0010(13)
C3 0.0298(18) 0.0265(17) 0.0220(16) -0.0032(13) -0.0031(14) 0.0012(13)
C4 0.0256(17) 0.0243(17) 0.0353(19) 0.0008(14) 0.0076(14) -0.0016(13)
C5 0.0209(15) 0.0210(15) 0.0201(15) 0.0017(11) 0.0033(12) 0.0030(11)
C6 0.0194(14) 0.0211(15) 0.0147(13) 0.0022(11) 0.0057(11) 0.0047(11)
C7 0.0191(15) 0.0232(15) 0.0190(14) 0.0006(12) 0.0038(12) 0.0024(12)
C8 0.0222(16) 0.0274(17) 0.0206(15) 0.0043(12) 0.0053(12) 0.0040(12)
C9 0.0292(18) 0.0335(19) 0.0183(15) 0.0036(13) 0.0057(13) 0.0040(14)
C10 0.0279(18) 0.0342(19) 0.0157(15) -0.0026(12) 0.0029(13) 0.0025(14)
C11 0.0227(16) 0.0288(17) 0.0245(16) 0.0086(13) 0.0063(13) 0.0041(13)
C12 0.0320(19) 0.0275(19) 0.044(2) 0.0036(16) 0.0155(17) -0.0042(15)
C13 0.051(3) 0.056(3) 0.052(3) -0.011(2) 0.020(2) -0.026(2)
C14 0.0364(19) 0.0188(15) 0.0217(15) -0.0012(12) 0.0037(14) -0.0024(13)
C15 0.050(2) 0.0213(17) 0.0255(17) 0.0033(13) 0.0005(16) -0.0093(15)
C16 0.049(2) 0.036(2) 0.0185(16) 0.0009(14) 0.0037(15) -0.0213(18)
C17 0.039(2) 0.037(2) 0.0247(17) -0.0069(15) 0.0139(15) -0.0163(16)
C18 0.0262(17) 0.0274(17) 0.0245(16) -0.0033(13) 0.0071(13) -0.0070(13)
C19 0.0260(16) 0.0188(15) 0.0167(14) 0.0001(11) 0.0035(12) -0.0029(12)
C20 0.0285(17) 0.0234(16) 0.0222(16) 0.0014(12) 0.0043(13) 0.0015(13)
C21 0.037(2) 0.0263(18) 0.0223(17) 0.0053(13) 0.0009(15) -0.0033(14)
C22 0.052(2) 0.0263(18) 0.0172(15) 0.0010(13) 0.0069(15) -0.0071(16)
C23 0.054(2) 0.0261(18) 0.0231(17) -0.0034(13) 0.0162(17) 0.0020(16)
C24 0.040(2) 0.0207(16) 0.0230(16) 0.0017(12) 0.0088(15) 0.0032(14)
C25 0.0194(15) 0.0242(16) 0.0189(14) 0.0051(12) 0.0031(12) 0.0029(12)
C26 0.0195(16) 0.0291(18) 0.0287(17) -0.0023(13) 0.0034(13) 0.0008(12)
C27 0.0228(17) 0.037(2) 0.034(2) -0.0045(15) 0.0057(15) 0.0063(14)
C28 0.0160(15) 0.043(2) 0.0348(19) 0.0043(16) 0.0036(14) 0.0053(14)
C29 0.0248(18) 0.040(2) 0.0265(17) 0.0014(15) -0.0007(14) -0.0014(15)
C30 0.0234(16) 0.0291(17) 0.0208(15) -0.0001(13) 0.0010(13) -0.0007(13)
C31 0.0227(15) 0.0192(15) 0.0148(13) 0.0011(11) 0.0048(11) 0.0008(11)
C32 0.0251(16) 0.0245(16) 0.0184(14) 0.0020(12) 0.0044(12) -0.0032(12)
C33 0.0356(19) 0.0213(16) 0.0220(16) 0.0019(12) 0.0069(14) -0.0025(13)
C34 0.039(2) 0.0219(16) 0.0205(15) 0.0024(12) 0.0101(14) 0.0051(14)
C35 0.0241(17) 0.0278(17) 0.0255(16) -0.0011(13) 0.0034(13) 0.0067(13)
C36 0.0213(15) 0.0195(15) 0.0247(16) 0.0000(12) 0.0043(13) 0.0023(12)
P2 0.0299(5) 0.0281(5) 0.0262(4) 0.0023(3) 0.0061(4) 0.0055(4)
F1 0.0458(17) 0.152(4) 0.0355(15) 0.0037(18) -0.0037(13) -0.046(2)
F2 0.0557(18) 0.107(3) 0.0563(18) 0.0143(17) 0.0374(15) 0.0209(18)
F3 0.128(3) 0.0275(13) 0.0380(14) 0.0078(11) 0.0123(16) 0.0011(16)
F4 0.083(2) 0.0419(16) 0.073(2) 0.0217(14) 0.0363(17) 0.0271(15)
F5 0.0625(18) 0.0643(19) 0.0457(15) -0.0253(14) 0.0042(13) -0.0122(15)
F6 0.0362(12) 0.0467(14) 0.0343(12) -0.0085(10) 0.0094(10) 0.0098(10)
Cl1 0.0633(8) 0.0648(9) 0.0654(8) 0.0091(7) 0.0147(7) 0.0141(7)
Cl2 0.0948(11) 0.0770(10) 0.0416(6) 0.0083(6) 0.0149(7) 0.0405(8)
C37 0.039(2) 0.058(3) 0.048(3) -0.010(2) 0.005(2) 0.018(2)

loop_
_atom_type_symbol
_atom_type_description
_atom_type_scat_dispersion_real
_atom_type_scat_dispersion_imag
_atom_type_scat_source
C C 0.0033 0.0016 'International Tables Vol C Tables 4.2.6.8 and 6.1.1.4'
H H 0.0000 0.0000 'International Tables Vol C Tables 4.2.6.8 and 6.1.1.4'
N N 0.0061 0.0033 'International Tables Vol C Tables 4.2.6.8 and 6.1.1.4'
O O 0.0106 0.0060 'International Tables Vol C Tables 4.2.6.8 and 6.1.1.4'
F F 0.0171 0.0103 'International Tables Vol C Tables 4.2.6.8 and 6.1.1.4'
P P 0.1023 0.0942 'International Tables Vol C Tables 4.2.6.8 and 6.1.1.4'
Pt Pt -1.7033 8.3905 'International Tables Vol C Tables 4.2.6.8 and 6.1.1.4'
Cl Cl 0.1484 0.1585 'International Tables Vol C Tables 4.2.6.8 and 6.1.1.4'

loop_
_geom_angle_atom_site_label_1
_geom_angle_atom_site_label_2
_geom_angle_atom_site_label_3
_geom_angle
C1 Pt C6 79.48(13)
C1 Pt N3 96.81(12)
C6 Pt N3 172.78(12)
C1 Pt P1 171.89(9)
C6 Pt P1 93.08(9)
N3 Pt P1 90.94(8)
C25 P1 C31 110.63(15)
C25 P1 C19 102.12(15)
C31 P1 C19 103.77(14)
C25 P1 Pt 115.47(11)
C31 P1 Pt 108.46(10)
C19 P1 Pt 115.72(11)
C1 N1 C2 110.1(3)
C1 N1 C4 126.0(3)
C2 N1 C4 123.9(3)
C1 N2 C3 111.0(3)
C1 N2 C5 117.1(3)
C3 N2 C5 131.8(3)
C18 N3 C14 118.9(3)
C18 N3 Pt 123.1(2)
C14 N3 Pt 117.7(2)
C11 O1 C12 116.4(3)
N1 C1 N2 105.2(3)
N1 C1 Pt 140.1(2)
N2 C1 Pt 114.7(2)
C3 C2 N1 107.4(3)
C2 C3 N2 106.2(3)
C10 C5 C6 124.6(3)
C10 C5 N2 121.8(3)
C6 C5 N2 113.5(3)
C7 C6 C5 115.0(3)
C7 C6 Pt 130.5(2)
C5 C6 Pt 114.2(2)
C6 C7 C8 122.1(3)
C9 C8 C7 120.2(3)
C9 C8 C11 117.7(3)
C7 C8 C11 122.0(3)
C10 C9 C8 119.8(3)
C9 C10 C5 118.2(3)
O2 C11 O1 123.2(3)
O2 C11 C8 124.5(3)
O1 C11 C8 112.4(3)
O1 C12 C13 107.1(3)
N3 C14 C15 121.9(3)
C16 C15 C14 119.2(4)
C17 C16 C15 118.9(3)
C16 C17 C18 119.0(4)
N3 C18 C17 122.1(4)
C24 C19 C20 119.3(3)
C24 C19 P1 122.6(3)
C20 C19 P1 117.9(2)
C21 C20 C19 120.6(3)
C20 C21 C22 120.0(3)
C21 C22 C23 120.0(3)
C22 C23 C24 120.2(3)
C19 C24 C23 119.8(3)
C26 C25 C30 119.5(3)
C26 C25 P1 118.4(3)
C30 C25 P1 121.9(3)
C25 C26 C27 120.3(3)
C28 C27 C26 119.9(3)
C27 C28 C29 120.1(3)
C30 C29 C28 120.3(3)
C29 C30 C25 119.8(3)
C32 C31 C36 119.2(3)
C32 C31 P1 125.9(3)
C36 C31 P1 114.9(2)
C31 C32 C33 119.9(3)
C34 C33 C32 120.9(3)
C33 C34 C35 119.4(3)
C34 C35 C36 119.9(3)
C35 C36 C31 120.7(3)
F1 P2 F3 91.7(2)
F1 P2 F5 179.8(2)
F3 P2 F5 88.32(17)
F1 P2 F6 89.88(16)
F3 P2 F6 90.62(16)
F5 P2 F6 89.89(15)
F1 P2 F2 91.05(19)
F3 P2 F2 90.49(18)
F5 P2 F2 89.18(17)
F6 P2 F2 178.53(18)
F1 P2 F4 91.1(2)
F3 P2 F4 176.9(2)
F5 P2 F4 88.93(18)
F6 P2 F4 87.86(14)
F2 P2 F4 90.99(17)
Cl2 C37 Cl1 112.1(3)

loop_
_geom_bond_atom_site_label_1
_geom_bond_atom_site_label_2
_geom_bond_distance
Pt C1 2.031(3)
Pt C6 2.035(3)
Pt N3 2.116(3)
Pt P1 2.3031(8)
P1 C25 1.817(3)
P1 C31 1.820(3)
P1 C19 1.821(3)
N1 C1 1.345(4)
N1 C2 1.390(4)
N1 C4 1.461(4)
N2 C1 1.355(4)
N2 C3 1.382(4)
N2 C5 1.418(4)
N3 C18 1.342(4)
N3 C14 1.347(4)
O1 C11 1.340(4)
O1 C12 1.453(4)
O2 C11 1.209(4)
C2 C3 1.343(5)
C5 C10 1.384(5)
C5 C6 1.408(4)
C6 C7 1.394(4)
C7 C8 1.396(4)
C8 C9 1.394(5)
C8 C11 1.491(5)
C9 C10 1.384(5)
C12 C13 1.493(6)
C14 C15 1.387(5)
C15 C16 1.386(6)
C16 C17 1.383(6)
C17 C18 1.391(5)
C19 C24 1.393(5)
C19 C20 1.394(4)
C20 C21 1.383(5)
C21 C22 1.384(6)
C22 C23 1.385(5)
C23 C24 1.394(5)
C25 C26 1.390(5)
C25 C30 1.400(5)
C26 C27 1.393(5)
C27 C28 1.383(5)
C28 C29 1.390(5)
C29 C30 1.387(5)
C31 C32 1.388(4)
C31 C36 1.398(4)
C32 C33 1.394(5)
C33 C34 1.385(5)
C34 C35 1.391(5)
C35 C36 1.392(5)
P2 F1 1.574(3)
P2 F3 1.583(3)
P2 F5 1.593(3)
P2 F6 1.594(2)
P2 F2 1.596(3)
P2 F4 1.601(3)
Cl1 C37 1.758(6)
Cl2 C37 1.757(5)
